data_2228219
loop_
_publ_author_name
'Feng, Zhi-Qiang'
'Yang, Xiao-Li'
'Ye, Yuan-Feng'
'Dong, Tao'
'Wang, Huai-Qing'

_publ_section_title
;
 Diethyl 2-[(4-bromoanilino)methylidene]malonate
;
_journal_coeditor_code BQ2249
_journal_issue 12
_journal_name_full 'Acta Crystallographica Section E'
_journal_page_first o3119
_journal_paper_doi 10.1107/S1600536810045150
_journal_volume 66
_journal_year 2010
_chemical_formula_iupac 'C14 H16 Br N O4'
_chemical_formula_moiety 'C14 H16 Br N O4'
_chemical_formula_sum 'C14 H16 Br N O4'
_chemical_formula_weight 342.19
_chemical_melting_point 367
_chemical_name_common
;
Diethyl 2-[(4-bromoanilino)methylidene]propanedioate
;
_chemical_name_systematic
;
Diethyl 2-[(4-bromoanilino)methylidene]malonate
;
_space_group_IT_number 4
_symmetry_cell_setting monoclinic
_symmetry_space_group_name_Hall 'P 2yb'
_symmetry_space_group_name_H-M 'P 1 21 1'
_atom_sites_solution_hydrogens geom
_atom_sites_solution_primary direct
_atom_sites_solution_secondary difmap
_audit_creation_method SHELXL-97
_cell_angle_alpha 90.00
_cell_angle_beta 110.10(3)
_cell_angle_gamma 90.00
_cell_formula_units_Z 2
_cell_length_a 9.2440(18)
_cell_length_b 6.5000(13)
_cell_length_c 13.448(3)
_cell_measurement_reflns_used 25
_cell_measurement_temperature 293
_cell_measurement_theta_max 14
_cell_measurement_theta_min 9
_cell_volume 758.8(3)
_computing_cell_refinement 'CAD-4 EXPRESS (Enraf--Nonius, 1989)'
_computing_data_collection 'CAD-4 EXPRESS (Enraf--Nonius, 1989)'
_computing_data_reduction 'XCAD4 (Harms & Wocadlo, 1995)'
_computing_molecular_graphics 'SHELXL97 (Sheldrick, 2008)'
_computing_publication_material 'PLATON (Spek, 2009)'
_computing_structure_refinement 'SHELXL97 (Sheldrick, 2008)'
_computing_structure_solution 'SHELXS97 (Sheldrick, 2008)'
_diffrn_ambient_temperature 293
_diffrn_measured_fraction_theta_full 0.998
_diffrn_measured_fraction_theta_max 0.998
_diffrn_measurement_device_type 'Enraf--Nonius CAD-4'
_diffrn_measurement_method \w/2\q
_diffrn_radiation_monochromator graphite
_diffrn_radiation_source 'fine-focus sealed tube'
_diffrn_radiation_type MoK\a
_diffrn_radiation_wavelength 0.71073
_diffrn_reflns_av_R_equivalents 0.0714
_diffrn_reflns_av_sigmaI/netI 0.0665
_diffrn_reflns_limit_h_max 11
_diffrn_reflns_limit_h_min -11
_diffrn_reflns_limit_k_max 7
_diffrn_reflns_limit_k_min -7
_diffrn_reflns_limit_l_max 16
_diffrn_reflns_limit_l_min -5
_diffrn_reflns_number 2851
_diffrn_reflns_theta_full 25.42
_diffrn_reflns_theta_max 25.42
_diffrn_reflns_theta_min 1.61
_diffrn_standards_decay_% 1
_diffrn_standards_interval_count 200
_diffrn_standards_interval_time 2
_diffrn_standards_number 3
_exptl_absorpt_coefficient_mu 2.720
_exptl_absorpt_correction_T_max 0.7726
_exptl_absorpt_correction_T_min 0.4958
_exptl_absorpt_correction_type psi-scan
_exptl_absorpt_process_details '(North <i>et al.</i>, 1968)'
_exptl_crystal_colour colourless
_exptl_crystal_density_diffrn 1.498
_exptl_crystal_density_method 'not measured'
_exptl_crystal_description needle
_exptl_crystal_F_000 348
_exptl_crystal_size_max 0.30
_exptl_crystal_size_mid 0.10
_exptl_crystal_size_min 0.10
_refine_diff_density_max 0.494
_refine_diff_density_min -0.389
_refine_ls_abs_structure_details 'Flack (1983), 1253 Friedel pairs'
_refine_ls_abs_structure_Flack -0.01(2)
_refine_ls_extinction_method none
_refine_ls_goodness_of_fit_ref 1.000
_refine_ls_hydrogen_treatment constr
_refine_ls_matrix_type full
_refine_ls_number_parameters 181
_refine_ls_number_reflns 2790
_refine_ls_number_restraints 1
_refine_ls_restrained_S_all 1.000
_refine_ls_R_factor_all 0.1150
_refine_ls_R_factor_gt 0.0660
_refine_ls_shift/su_max 0.000
_refine_ls_shift/su_mean 0.000
_refine_ls_structure_factor_coef Fsqd
_refine_ls_weighting_details 'calc w=1/[\s^2^(Fo^2^)+(0.0780P)^2^+] where P=(Fo^2^+2Fc^2^)/3'
_refine_ls_weighting_scheme calc
_refine_ls_wR_factor_gt 0.1365
_refine_ls_wR_factor_ref 0.1535
_reflns_number_gt 1606
_reflns_number_total 2790
_reflns_threshold_expression I>2sigma(I)
_cod_data_source_file bq2249.cif
_cod_data_source_block I
_cod_original_sg_symbol_H-M 'P 21'
_cod_database_code 2228219
_cod_database_fobs_code 2228219

loop_
_symmetry_equiv_pos_as_xyz
'x, y, z'
'-x, y+1/2, -z'

loop_
_atom_site_type_symbol
_atom_site_label
_atom_site_fract_x
_atom_site_fract_y
_atom_site_fract_z
_atom_site_U_iso_or_equiv
_atom_site_adp_type
_atom_site_calc_flag
_atom_site_refinement_flags
_atom_site_occupancy
_atom_site_disorder_assembly
_atom_site_disorder_group
Br Br 0.96900(11) 0.78434(19) 0.08931(9) 0.1008(4) Uani d . 1 . .
N N 0.7057(7) 0.0195(9) 0.2183(5) 0.0626(16) Uani d . 1 . .
H H0A 0.6242 -0.0249 0.1697 0.075 Uiso calc R 1 . .
C C1 0.7111(8) 0.2666(15) 0.0881(6) 0.0691(19) Uani d . 1 . .
H H1A 0.6318 0.1944 0.0387 0.083 Uiso calc R 1 . .
O O1 0.8800(8) -0.2964(10) 0.4901(5) 0.116(3) Uani d . 1 . .
O O2 0.7014(6) -0.5254(9) 0.4487(4) 0.0768(15) Uani d . 1 . .
C C2 0.7701(9) 0.4458(13) 0.0594(6) 0.068(2) Uani d . 1 . .
H H2A 0.7280 0.4973 -0.0091 0.082 Uiso calc R 1 . .
C C3 0.8892(9) 0.5442(11) 0.1320(8) 0.069(2) Uani d . 1 . .
O O3 0.4955(6) -0.2676(8) 0.1562(5) 0.0859(18) Uani d . 1 . .
C C4 0.9487(9) 0.4794(12) 0.2343(7) 0.068(2) Uani d . 1 . .
H H4A 1.0276 0.5532 0.2832 0.082 Uiso calc R 1 . .
O O4 0.4944(6) -0.5243(8) 0.2634(4) 0.0673(13) Uani d . 1 . .
C C5 0.8899(8) 0.2992(19) 0.2660(5) 0.066(2) Uani d . 1 . .
H H5A 0.9301 0.2520 0.3354 0.079 Uiso calc R 1 . .
C C6 0.7740(8) 0.1980(10) 0.1930(6) 0.0558(19) Uani d . 1 . .
C C7 0.7510(8) -0.0856(11) 0.3061(6) 0.0521(17) Uani d . 1 . .
H H7A 0.8348 -0.0334 0.3608 0.062 Uiso calc R 1 . .
C C8 0.6869(8) -0.2699(11) 0.3269(6) 0.062(2) Uani d . 1 . .
C C9 0.7662(9) -0.3565(13) 0.4292(6) 0.0594(19) Uani d . 1 . .
C C10 0.7736(9) -0.6258(12) 0.5497(6) 0.072(2) Uani d . 1 . .
H H10A 0.7952 -0.5273 0.6071 0.086 Uiso calc R 1 . .
H H10B 0.8694 -0.6907 0.5524 0.086 Uiso calc R 1 . .
C C11 0.6597(12) -0.7843(17) 0.5578(9) 0.124(5) Uani d . 1 . .
H H11A 0.7005 -0.8544 0.6244 0.186 Uiso calc R 1 . .
H H11B 0.6411 -0.8817 0.5011 0.186 Uiso calc R 1 . .
H H11C 0.5648 -0.7178 0.5530 0.186 Uiso calc R 1 . .
C C12 0.5544(9) -0.3509(12) 0.2415(6) 0.0586(18) Uani d . 1 . .
C C13 0.3642(9) -0.6084(13) 0.1829(6) 0.079(2) Uani d . 1 . .
H H13A 0.3922 -0.6543 0.1233 0.094 Uiso calc R 1 . .
H H13B 0.2832 -0.5063 0.1581 0.094 Uiso calc R 1 . .
C C14 0.3121(12) -0.7836(14) 0.2315(8) 0.105(4) Uani d . 1 . .
H H14A 0.2224 -0.8442 0.1805 0.157 Uiso calc R 1 . .
H H14B 0.2872 -0.7363 0.2913 0.157 Uiso calc R 1 . .
H H14C 0.3927 -0.8844 0.2543 0.157 Uiso calc R 1 . .

loop_
_atom_site_aniso_label
_atom_site_aniso_U_11
_atom_site_aniso_U_22
_atom_site_aniso_U_33
_atom_site_aniso_U_12
_atom_site_aniso_U_13
_atom_site_aniso_U_23
Br 0.0966(6) 0.0669(5) 0.1532(9) -0.0125(6) 0.0612(6) 0.0184(7)
N 0.051(4) 0.065(4) 0.065(4) -0.003(3) 0.011(3) 0.000(3)
C1 0.072(5) 0.056(5) 0.079(5) 0.008(5) 0.024(4) 0.012(5)
O1 0.098(5) 0.119(6) 0.091(4) -0.047(4) -0.019(4) 0.038(4)
O2 0.056(3) 0.080(4) 0.085(4) -0.008(3) 0.013(3) 0.031(3)
C2 0.060(5) 0.073(5) 0.074(5) 0.008(4) 0.026(4) 0.026(4)
C3 0.057(5) 0.045(4) 0.108(7) -0.014(4) 0.034(5) -0.009(5)
O3 0.078(4) 0.071(5) 0.088(4) -0.021(3) 0.002(3) 0.013(3)
C4 0.058(5) 0.060(5) 0.087(6) -0.003(4) 0.026(5) -0.006(5)
O4 0.067(3) 0.059(3) 0.077(3) -0.010(3) 0.026(3) 0.000(3)
C5 0.064(4) 0.072(5) 0.058(4) 0.022(6) 0.014(4) 0.023(5)
C6 0.059(4) 0.042(3) 0.076(5) -0.016(3) 0.036(4) -0.015(4)
C7 0.047(4) 0.055(4) 0.055(5) 0.007(3) 0.019(4) 0.002(3)
C8 0.052(4) 0.058(6) 0.088(6) -0.002(3) 0.040(4) -0.008(4)
C9 0.052(5) 0.074(5) 0.040(4) -0.009(4) 0.001(4) 0.000(4)
C10 0.061(5) 0.075(5) 0.072(5) 0.003(4) 0.013(4) 0.028(4)
C11 0.087(6) 0.132(11) 0.157(9) 0.002(6) 0.048(7) 0.075(9)
C12 0.061(5) 0.063(5) 0.058(5) 0.011(4) 0.029(4) 0.014(4)
C13 0.065(5) 0.086(6) 0.073(5) -0.022(5) 0.009(4) -0.022(5)
C14 0.118(8) 0.083(7) 0.140(9) -0.035(6) 0.080(7) -0.024(6)

loop_
_atom_type_symbol
_atom_type_description
_atom_type_scat_dispersion_real
_atom_type_scat_dispersion_imag
_atom_type_scat_source
C C 0.0033 0.0016 'International Tables Vol C Tables 4.2.6.8 and 6.1.1.4'
H H 0.0000 0.0000 'International Tables Vol C Tables 4.2.6.8 and 6.1.1.4'
N N 0.0061 0.0033 'International Tables Vol C Tables 4.2.6.8 and 6.1.1.4'
O O 0.0106 0.0060 'International Tables Vol C Tables 4.2.6.8 and 6.1.1.4'
Br Br -0.2901 2.4595 'International Tables Vol C Tables 4.2.6.8 and 6.1.1.4'

loop_
_geom_angle_atom_site_label_1
_geom_angle_atom_site_label_2
_geom_angle_atom_site_label_3
_geom_angle_site_symmetry_1
_geom_angle_site_symmetry_3
_geom_angle
_geom_angle_publ_flag
C7 N C6 . . 128.0(6) ?
C7 N H0A . . 116.0 ?
C6 N H0A . . 116.0 ?
C2 C1 C6 . . 118.6(8) ?
C2 C1 H1A . . 120.7 ?
C6 C1 H1A . . 120.7 ?
C9 O2 C10 . . 117.9(6) ?
C3 C2 C1 . . 119.5(8) ?
C3 C2 H2A . . 120.3 ?
C1 C2 H2A . . 120.3 ?
C2 C3 C4 . . 121.9(7) ?
C2 C3 Br . . 118.3(7) ?
C4 C3 Br . . 119.8(6) ?
C3 C4 C5 . . 119.8(7) ?
C3 C4 H4A . . 120.1 ?
C5 C4 H4A . . 120.1 ?
C12 O4 C13 . . 117.7(6) ?
C6 C5 C4 . . 118.3(7) ?
C6 C5 H5A . . 120.8 ?
C4 C5 H5A . . 120.8 ?
C5 C6 C1 . . 121.9(7) ?
C5 C6 N . . 122.1(7) ?
C1 C6 N . . 116.0(7) ?
N C7 C8 . . 126.9(7) ?
N C7 H7A . . 116.5 ?
C8 C7 H7A . . 116.5 ?
C7 C8 C9 . . 114.5(7) ?
C7 C8 C12 . . 116.6(7) ?
C9 C8 C12 . . 128.9(6) ?
O1 C9 O2 . . 120.3(7) ?
O1 C9 C8 . . 126.0(8) ?
O2 C9 C8 . . 113.6(7) ?
O2 C10 C11 . . 105.6(7) ?
O2 C10 H10A . . 110.6 ?
C11 C10 H10A . . 110.6 ?
O2 C10 H10B . . 110.6 ?
C11 C10 H10B . . 110.6 ?
H10A C10 H10B . . 108.8 ?
C10 C11 H11A . . 109.5 ?
C10 C11 H11B . . 109.5 ?
H11A C11 H11B . . 109.5 ?
C10 C11 H11C . . 109.5 ?
H11A C11 H11C . . 109.5 ?
H11B C11 H11C . . 109.5 ?
O3 C12 O4 . . 120.0(7) ?
O3 C12 C8 . . 124.4(7) ?
O4 C12 C8 . . 115.6(6) ?
O4 C13 C14 . . 106.2(7) ?
O4 C13 H13A . . 110.5 ?
C14 C13 H13A . . 110.5 ?
O4 C13 H13B . . 110.5 ?
C14 C13 H13B . . 110.5 ?
H13A C13 H13B . . 108.7 ?
C13 C14 H14A . . 109.5 ?
C13 C14 H14B . . 109.5 ?
H14A C14 H14B . . 109.5 ?
C13 C14 H14C . . 109.5 ?
H14A C14 H14C . . 109.5 ?
H14B C14 H14C . . 109.5 ?

loop_
_geom_bond_atom_site_label_1
_geom_bond_atom_site_label_2
_geom_bond_site_symmetry_2
_geom_bond_distance
_geom_bond_publ_flag
Br C3 . 1.898(7) ?
N C7 . 1.302(8) ?
N C6 . 1.417(9) ?
N H0A . 0.8600 ?
C1 C2 . 1.396(11) ?
C1 C6 . 1.401(10) ?
C1 H1A . 0.9300 ?
O1 C9 . 1.157(8) ?
O2 C9 . 1.320(9) ?
O2 C10 . 1.446(8) ?
C2 C3 . 1.356(11) ?
C2 H2A . 0.9300 ?
C3 C4 . 1.361(11) ?
O3 C12 . 1.215(8) ?
C4 C5 . 1.417(14) ?
C4 H4A . 0.9300 ?
O4 C12 . 1.333(8) ?
O4 C13 . 1.423(8) ?
C5 C6 . 1.349(11) ?
C5 H5A . 0.9300 ?
C7 C8 . 1.407(9) ?
C7 H7A . 0.9300 ?
C8 C9 . 1.432(10) ?
C8 C12 . 1.459(11) ?
C10 C11 . 1.503(11) ?
C10 H10A . 0.9700 ?
C10 H10B . 0.9700 ?
C11 H11A . 0.9600 ?
C11 H11B . 0.9600 ?
C11 H11C . 0.9600 ?
C13 C14 . 1.474(11) ?
C13 H13A . 0.9700 ?
C13 H13B . 0.9700 ?
C14 H14A . 0.9600 ?
C14 H14B . 0.9600 ?
C14 H14C . 0.9600 ?

loop_
_geom_hbond_atom_site_label_D
_geom_hbond_atom_site_label_H
_geom_hbond_atom_site_label_A
_geom_hbond_site_symmetry_A
_geom_hbond_distance_DH
_geom_hbond_distance_HA
_geom_hbond_distance_DA
_geom_hbond_angle_DHA
_geom_hbond_publ_flag
N H0A O3 . 0.86 1.95 2.615(8) 134 yes
C1 H1A O3 2_655 0.93 2.49 3.190(10) 132 yes
C5 H5A O1 2_756 0.93 2.42 3.298(9) 157 yes

loop_
_geom_torsion_atom_site_label_1
_geom_torsion_atom_site_label_2
_geom_torsion_atom_site_label_3
_geom_torsion_atom_site_label_4
_geom_torsion_site_symmetry_1
_geom_torsion_site_symmetry_2
_geom_torsion_site_symmetry_3
_geom_torsion_site_symmetry_4
_geom_torsion
_geom_torsion_publ_flag
C6 C1 C2 C3 . . . . 2.2(11) ?
C1 C2 C3 C4 . . . . -3.4(11) ?
C1 C2 C3 Br . . . . 178.8(6) ?
C2 C3 C4 C5 . . . . 2.7(12) ?
Br C3 C4 C5 . . . . -179.5(6) ?
C3 C4 C5 C6 . . . . -0.8(12) ?
C4 C5 C6 C1 . . . . -0.3(11) ?
C4 C5 C6 N . . . . -178.4(7) ?
C2 C1 C6 C5 . . . . -0.4(11) ?
C2 C1 C6 N . . . . 177.8(6) ?
C7 N C6 C5 . . . . -8.8(11) ?
C7 N C6 C1 . . . . 173.0(7) ?
C6 N C7 C8 . . . . -175.6(6) ?
N C7 C8 C9 . . . . 176.9(7) ?
N C7 C8 C12 . . . . -0.7(9) ?
C10 O2 C9 O1 . . . . 2.6(12) ?
C10 O2 C9 C8 . . . . 179.5(6) ?
C7 C8 C9 O1 . . . . -5.5(11) ?
C12 C8 C9 O1 . . . . 171.8(9) ?
C7 C8 C9 O2 . . . . 177.9(6) ?
C12 C8 C9 O2 . . . . -4.9(11) ?
C9 O2 C10 C11 . . . . 169.0(7) ?
C13 O4 C12 O3 . . . . 1.8(9) ?
C13 O4 C12 C8 . . . . 179.5(6) ?
C7 C8 C12 O3 . . . . -1.7(10) ?
C9 C8 C12 O3 . . . . -178.9(7) ?
C7 C8 C12 O4 . . . . -179.3(5) ?
C9 C8 C12 O4 . . . . 3.5(10) ?
C12 O4 C13 C14 . . . . -173.9(6) ?

loop_
_cod_related_entry_id
_cod_related_entry_database
_cod_related_entry_code
1 ChemSpider 1289208
